data_4514764
loop_
_publ_author_name
'Lu, Zhiwu'
'Zhang, Haoyang'
'Yang, Zhiping'
'Ding, Ning'
'Meng, Ling'
'Wang, Jun'

_publ_section_title
;
 Asymmetric Hydrophosphination of Heterobicyclic Alkenes: Facile Access to
 Phosphine Ligands for Asymmetric Catalysis
;
_journal_issue 2
_journal_name_full 'ACS Catalysis'
_journal_page_first 1457
_journal_paper_doi 10.1021/acscatal.8b04787
_journal_volume 9
_journal_year 2019
_chemical_absolute_configuration ad
_chemical_formula_moiety 'C27 H26 F2 N O2 P'
_chemical_formula_sum 'C27 H26 F2 N O2 P'
_chemical_formula_weight 465.46
_space_group_crystal_system monoclinic
_space_group_IT_number 4
_space_group_name_Hall 'P 2yb'
_space_group_name_H-M_alt 'P 1 21 1'
_symmetry_space_group_name_Hall 'P 2yb'
_symmetry_space_group_name_H-M 'P 1 21 1'
_atom_sites_solution_hydrogens geom
_atom_sites_solution_primary dual
_audit_creation_date 2018-01-02
_audit_creation_method
;
Olex2 1.2
(compiled 2017.08.10 svn.r3458 for OlexSys, GUI svn.r5381)
;
_cell_angle_alpha 90
_cell_angle_beta 94.744(4)
_cell_angle_gamma 90
_cell_formula_units_Z 4
_cell_length_a 10.6041(14)
_cell_length_b 11.5598(16)
_cell_length_c 19.577(3)
_cell_measurement_reflns_used 9816
_cell_measurement_temperature 100
_cell_measurement_theta_max 27.465
_cell_measurement_theta_min 2.611
_cell_volume 2391.6(6)
_computing_cell_refinement 'SAINT v8.37A (Bruker, 2015)'
_computing_data_reduction 'SAINT v8.37A (Bruker, 2015)'
_computing_molecular_graphics 'Olex2 (Dolomanov et al., 2009)'
_computing_publication_material 'Olex2 (Dolomanov et al., 2009)'
_computing_structure_refinement 'XL (Sheldrick, 2008)'
_computing_structure_solution 'XT (Sheldrick, 2015)'
_diffrn_ambient_temperature 100
_diffrn_detector 'Bruker PHOTO 100 area detector'
_diffrn_detector_area_resol_mean 7.9
_diffrn_detector_type 'CCD area detector'
_diffrn_measured_fraction_theta_full 0.999
_diffrn_measured_fraction_theta_max 0.992
_diffrn_measurement_device 'three-circle diffractometer'
_diffrn_measurement_device_type 'Bruker PHOTO 100 area detector'
_diffrn_measurement_method '\w and \f scans'
_diffrn_radiation_monochromator 'mirror optics'
_diffrn_radiation_probe x-ray
_diffrn_radiation_type MoK\a
_diffrn_radiation_wavelength 0.71073
_diffrn_reflns_av_R_equivalents 0.0624
_diffrn_reflns_av_unetI/netI 0.0630
_diffrn_reflns_Laue_measured_fraction_full 0.999
_diffrn_reflns_Laue_measured_fraction_max 0.992
_diffrn_reflns_limit_h_max 13
_diffrn_reflns_limit_h_min -13
_diffrn_reflns_limit_k_max 15
_diffrn_reflns_limit_k_min -14
_diffrn_reflns_limit_l_max 25
_diffrn_reflns_limit_l_min -25
_diffrn_reflns_number 42394
_diffrn_reflns_point_group_measured_fraction_full 0.998
_diffrn_reflns_point_group_measured_fraction_max 0.988
_diffrn_reflns_theta_full 25.242
_diffrn_reflns_theta_max 27.605
_diffrn_reflns_theta_min 2.114
_diffrn_source 'microfocus sealed X-ray tube'
_diffrn_source_type 'Incoatec I\ms'
_diffrn_standards_number 0
_exptl_absorpt_coefficient_mu 0.155
_exptl_absorpt_correction_T_max 0.7456
_exptl_absorpt_correction_T_min 0.6805
_exptl_absorpt_correction_type multi-scan
_exptl_absorpt_process_details
'SADABS-2014/5 (Bruker,2014/5) was used for absorption correction. wR2(int) was 0.1173 before and 0.0751 after correction. The Ratio of minimum to maximum transmission is 0.9127. The \l/2 correction factor is Not present.'
_exptl_crystal_colour colourless
_exptl_crystal_colour_primary colourless
_exptl_crystal_density_diffrn 1.293
_exptl_crystal_description prism
_exptl_crystal_F_000 976
_exptl_crystal_size_max 0.4
_exptl_crystal_size_mid 0.26
_exptl_crystal_size_min 0.23
_refine_diff_density_max 0.765
_refine_diff_density_min -0.264
_refine_diff_density_rms 0.055
_refine_ls_abs_structure_details
;
 Flack x determined using 3593 quotients [(I+)-(I-)]/[(I+)+(I-)]
 (Parsons, Flack and Wagner, Acta Cryst. B69 (2013) 249-259).
;
_refine_ls_abs_structure_Flack -0.08(4)
_refine_ls_extinction_coef 0.0062(12)
_refine_ls_extinction_expression Fc^*^=kFc[1+0.001xFc^2^\l^3^/sin(2\q)]^-1/4^
_refine_ls_extinction_method 'SHELXL-2014/7 (Sheldrick 2014'
_refine_ls_goodness_of_fit_ref 1.010
_refine_ls_hydrogen_treatment constr
_refine_ls_matrix_type full
_refine_ls_number_parameters 602
_refine_ls_number_reflns 10947
_refine_ls_number_restraints 1
_refine_ls_restrained_S_all 1.010
_refine_ls_R_factor_all 0.0618
_refine_ls_R_factor_gt 0.0453
_refine_ls_shift/su_max 0.000
_refine_ls_shift/su_mean 0.000
_refine_ls_structure_factor_coef Fsqd
_refine_ls_weighting_details 'w=1/[\s^2^(Fo^2^)+(0.0567P)^2^+0.5140P] where P=(Fo^2^+2Fc^2^)/3'
_refine_ls_weighting_scheme calc
_refine_ls_wR_factor_gt 0.1044
_refine_ls_wR_factor_ref 0.1125
_reflns_Friedel_coverage 0.898
_reflns_Friedel_fraction_full 0.997
_reflns_Friedel_fraction_max 0.983
_reflns_number_gt 9085
_reflns_number_total 10947
_reflns_threshold_expression 'I > 2\s(I)'
_cod_data_source_file cs8b04787_si_002.cif
_cod_data_source_block mo_cxy0268_0m
_cod_database_code 4514764
_shelx_shelxl_version_number 2014/7
_shelx_space_group_comment
;
The symmetry employed for this shelxl refinement is uniquely defined
by the following loop, which should always be used as a source of
symmetry information in preference to the above space-group names.
They are only intended as comments.
;
_shelx_estimated_absorpt_t_max 0.965
_shelx_estimated_absorpt_t_min 0.941
_olex2_refinement_description
;
1. Fixed Uiso
 At 1.2 times of:
  All C(H) groups, All C(H,H) groups
 At 1.5 times of:
  All C(H,H,H) groups
2.a Ternary CH refined with riding coordinates:
 C13(H13), C15(H15), C22(H22), C40(H40), C41(H41), C48(H48)
2.b Secondary CH2 refined with riding coordinates:
 C14(H14A,H14B), C49(H49A,H49B)
2.c Aromatic/amide H refined with riding coordinates:
 C2(H2), C3(H3), C5(H5), C6(H6), C8(H8), C9(H9), C11(H11), C12(H12), C17(H17),
 C18(H18), C19(H19), C20(H20), C29(H29), C30(H30), C32(H32), C33(H33), C35(H35),
  C36(H36), C38(H38), C39(H39), C43(H43), C44(H44), C45(H45), C46(H46)
2.d Idealised Me refined as rotating group:
 C25(H25A,H25B,H25C), C26(H26A,H26B,H26C), C27(H27A,H27B,H27C), C52(H52B,H52C,
 H52A), C53(H53A,H53B,H53C), C54(H54A,H54B,H54C)
;
_olex2_submission_special_instructions 'No special instructions were received'

loop_
_space_group_symop_operation_xyz
'x, y, z'
'-x, y+1/2, -z'

loop_
_atom_site_label
_atom_site_type_symbol
_atom_site_fract_x
_atom_site_fract_y
_atom_site_fract_z
_atom_site_U_iso_or_equiv
_atom_site_adp_type
_atom_site_occupancy
_atom_site_site_symmetry_order
_atom_site_calc_flag
_atom_site_refinement_flags_posn
P1 P 0.24862(7) 0.76278(6) 0.03149(4) 0.01573(19) Uani 1 1 d .
F1 F 0.46081(19) 1.11976(18) 0.22869(10) 0.0333(5) Uani 1 1 d .
F2 F 0.4891(2) 0.31302(18) 0.11436(14) 0.0521(7) Uani 1 1 d .
O1 O -0.0467(2) 0.7896(2) -0.13728(11) 0.0255(5) Uani 1 1 d .
O2 O 0.08084(19) 0.63512(19) -0.10720(10) 0.0200(5) Uani 1 1 d .
N1 N -0.0556(2) 0.6980(2) -0.03507(12) 0.0163(5) Uani 1 1 d .
C1 C 0.3200(3) 0.6250(3) 0.06118(15) 0.0174(6) Uani 1 1 d .
C2 C 0.2807(3) 0.5592(3) 0.11563(16) 0.0228(7) Uani 1 1 d .
H2 H 0.2146 0.5876 0.1410 0.027 Uiso 1 1 calc R
C3 C 0.3362(3) 0.4533(3) 0.13330(19) 0.0290(8) Uani 1 1 d .
H3 H 0.3079 0.4082 0.1696 0.035 Uiso 1 1 calc R
C4 C 0.4334(3) 0.4157(3) 0.0965(2) 0.0310(8) Uani 1 1 d .
C5 C 0.4744(3) 0.4765(3) 0.0426(2) 0.0337(9) Uani 1 1 d .
H5 H 0.5411 0.4475 0.0180 0.040 Uiso 1 1 calc R
C6 C 0.4173(3) 0.5811(3) 0.02454(18) 0.0250(7) Uani 1 1 d .
H6 H 0.4444 0.6235 -0.0132 0.030 Uiso 1 1 calc R
C7 C 0.3146(3) 0.8674(3) 0.09530(15) 0.0162(6) Uani 1 1 d .
C8 C 0.2890(3) 0.9846(3) 0.08283(18) 0.0261(7) Uani 1 1 d .
H8 H 0.2388 1.0062 0.0424 0.031 Uiso 1 1 calc R
C9 C 0.3355(3) 1.0702(3) 0.12819(18) 0.0282(8) Uani 1 1 d .
H9 H 0.3150 1.1493 0.1201 0.034 Uiso 1 1 calc R
C10 C 0.4115(3) 1.0370(3) 0.18479(16) 0.0235(7) Uani 1 1 d .
C11 C 0.4396(3) 0.9230(3) 0.19939(16) 0.0239(7) Uani 1 1 d .
H11 H 0.4916 0.9027 0.2395 0.029 Uiso 1 1 calc R
C12 C 0.3907(3) 0.8380(3) 0.15448(15) 0.0195(6) Uani 1 1 d .
H12 H 0.4092 0.7589 0.1641 0.023 Uiso 1 1 calc R
C13 C 0.0867(2) 0.7482(2) 0.06058(15) 0.0148(6) Uani 1 1 d .
H13 H 0.0917 0.7396 0.1116 0.018 Uiso 1 1 calc R
C14 C 0.0007(3) 0.8530(3) 0.03812(16) 0.0176(6) Uani 1 1 d .
H14A H -0.0221 0.8983 0.0782 0.021 Uiso 1 1 calc R
H14B H 0.0425 0.9046 0.0065 0.021 Uiso 1 1 calc R
C15 C -0.1173(3) 0.7930(3) 0.00129(15) 0.0181(6) Uani 1 1 d .
H15 H -0.1749 0.8443 -0.0282 0.022 Uiso 1 1 calc R
C16 C -0.1800(3) 0.7210(3) 0.05320(15) 0.0179(6) Uani 1 1 d .
C17 C -0.2885(3) 0.7354(3) 0.08669(17) 0.0246(7) Uani 1 1 d .
H17 H -0.3432 0.7994 0.0769 0.030 Uiso 1 1 calc R
C18 C -0.3155(3) 0.6526(3) 0.13554(17) 0.0271(7) Uani 1 1 d .
H18 H -0.3897 0.6608 0.1592 0.033 Uiso 1 1 calc R
C19 C -0.2363(3) 0.5587(3) 0.15026(17) 0.0244(7) Uani 1 1 d .
H19 H -0.2575 0.5035 0.1834 0.029 Uiso 1 1 calc R
C20 C -0.1253(3) 0.5441(3) 0.11680(15) 0.0195(6) Uani 1 1 d .
H20 H -0.0701 0.4805 0.1269 0.023 Uiso 1 1 calc R
C21 C -0.0995(3) 0.6264(3) 0.06840(15) 0.0153(6) Uani 1 1 d .
C22 C 0.0118(3) 0.6438(3) 0.02575(14) 0.0149(6) Uani 1 1 d .
H22 H 0.0626 0.5732 0.0171 0.018 Uiso 1 1 calc R
C23 C -0.0078(3) 0.7153(3) -0.09723(15) 0.0185(6) Uani 1 1 d .
C24 C 0.1361(3) 0.6254(3) -0.17399(15) 0.0242(7) Uani 1 1 d .
C25 C 0.2323(4) 0.5295(3) -0.16111(19) 0.0355(9) Uani 1 1 d .
H25A H 0.2941 0.5517 -0.1234 0.053 Uiso 1 1 calc GR
H25B H 0.2760 0.5164 -0.2026 0.053 Uiso 1 1 calc GR
H25C H 0.1892 0.4584 -0.1490 0.053 Uiso 1 1 calc GR
C26 C 0.2012(4) 0.7384(3) -0.19092(19) 0.0350(9) Uani 1 1 d .
H26A H 0.1371 0.7977 -0.2030 0.053 Uiso 1 1 calc GR
H26B H 0.2525 0.7261 -0.2297 0.053 Uiso 1 1 calc GR
H26C H 0.2558 0.7640 -0.1510 0.053 Uiso 1 1 calc GR
C27 C 0.0324(4) 0.5911(4) -0.22850(17) 0.0378(9) Uani 1 1 d .
H27A H -0.0171 0.5274 -0.2114 0.057 Uiso 1 1 calc GR
H27B H 0.0706 0.5664 -0.2700 0.057 Uiso 1 1 calc GR
H27C H -0.0231 0.6576 -0.2393 0.057 Uiso 1 1 calc GR
P2 P 0.76081(7) 0.32505(6) 0.46881(4) 0.01656(19) Uani 1 1 d .
F3 F 0.5271(2) 0.6790(2) 0.27663(11) 0.0421(6) Uani 1 1 d .
F4 F 0.50656(19) -0.11936(17) 0.38728(12) 0.0367(5) Uani 1 1 d .
O3 O 0.93972(19) 0.21130(19) 0.60968(10) 0.0202(5) Uani 1 1 d .
O4 O 1.0562(2) 0.3755(2) 0.63306(11) 0.0244(5) Uani 1 1 d .
N2 N 1.0678(2) 0.2760(2) 0.53359(12) 0.0166(5) Uani 1 1 d .
C28 C 0.6912(3) 0.4287(3) 0.40541(16) 0.0189(6) Uani 1 1 d .
C29 C 0.7067(3) 0.5459(3) 0.42007(16) 0.0237(7) Uani 1 1 d .
H29 H 0.7543 0.5681 0.4612 0.028 Uiso 1 1 calc R
C30 C 0.6552(3) 0.6314(3) 0.37663(18) 0.0296(8) Uani 1 1 d .
H30 H 0.6691 0.7110 0.3866 0.035 Uiso 1 1 calc R
C31 C 0.5833(3) 0.5967(3) 0.31876(17) 0.0275(8) Uani 1 1 d .
C32 C 0.5651(3) 0.4823(3) 0.30106(17) 0.0298(8) Uani 1 1 d .
H32 H 0.5162 0.4613 0.2601 0.036 Uiso 1 1 calc R
C33 C 0.6203(3) 0.3981(3) 0.34478(16) 0.0226(7) Uani 1 1 d .
H33 H 0.6096 0.3187 0.3332 0.027 Uiso 1 1 calc R
C34 C 0.6882(3) 0.1872(3) 0.44052(15) 0.0165(6) Uani 1 1 d .
C35 C 0.5878(3) 0.1475(3) 0.47630(17) 0.0245(7) Uani 1 1 d .
H35 H 0.5613 0.1919 0.5134 0.029 Uiso 1 1 calc R
C36 C 0.5260(3) 0.0442(3) 0.45864(19) 0.0317(8) Uani 1 1 d .
H36 H 0.4577 0.0179 0.4830 0.038 Uiso 1 1 calc R
C37 C 0.5666(3) -0.0187(3) 0.40503(18) 0.0238(7) Uani 1 1 d .
C38 C 0.6664(3) 0.0151(3) 0.36951(17) 0.0235(7) Uani 1 1 d .
H38 H 0.6938 -0.0312 0.3335 0.028 Uiso 1 1 calc R
C39 C 0.7266(3) 0.1189(3) 0.38751(16) 0.0226(7) Uani 1 1 d .
H39 H 0.7955 0.1437 0.3631 0.027 Uiso 1 1 calc R
C40 C 0.9207(3) 0.3122(3) 0.43727(14) 0.0155(6) Uani 1 1 d .
H40 H 0.9138 0.2993 0.3866 0.019 Uiso 1 1 calc R
C41 C 1.0023(3) 0.2142(3) 0.47479(14) 0.0144(6) Uani 1 1 d .
H41 H 0.9559 0.1422 0.4859 0.017 Uiso 1 1 calc R
C42 C 1.1136(3) 0.1984(3) 0.43169(14) 0.0158(6) Uani 1 1 d .
C43 C 1.1433(3) 0.1140(3) 0.38584(15) 0.0189(6) Uani 1 1 d .
H43 H 1.0924 0.0467 0.3785 0.023 Uiso 1 1 calc R
C44 C 1.2513(3) 0.1312(3) 0.35044(16) 0.0226(7) Uani 1 1 d .
H44 H 1.2745 0.0745 0.3186 0.027 Uiso 1 1 calc R
C45 C 1.3250(3) 0.2297(3) 0.36116(17) 0.0253(7) Uani 1 1 d .
H45 H 1.3975 0.2395 0.3363 0.030 Uiso 1 1 calc R
C46 C 1.2946(3) 0.3150(3) 0.40785(16) 0.0215(7) Uani 1 1 d .
H46 H 1.3452 0.3825 0.4150 0.026 Uiso 1 1 calc R
C47 C 1.1885(3) 0.2979(3) 0.44334(15) 0.0174(6) Uani 1 1 d .
C48 C 1.1234(3) 0.3708(3) 0.49414(15) 0.0172(6) Uani 1 1 d .
H48 H 1.1786 0.4269 0.5216 0.021 Uiso 1 1 calc R
C49 C 1.0016(3) 0.4223(3) 0.45597(16) 0.0193(7) Uani 1 1 d .
H49A H 1.0213 0.4649 0.4143 0.023 Uiso 1 1 calc R
H49B H 0.9575 0.4748 0.4861 0.023 Uiso 1 1 calc R
C50 C 1.0211(3) 0.2956(3) 0.59589(15) 0.0173(6) Uani 1 1 d .
C51 C 0.8855(3) 0.2070(3) 0.67741(16) 0.0268(7) Uani 1 1 d .
C52 C 0.9902(4) 0.1826(4) 0.73166(18) 0.0427(10) Uani 1 1 d .
H52B H 1.0498 0.2475 0.7345 0.064 Uiso 1 1 calc GR
H52C H 1.0345 0.1118 0.7200 0.064 Uiso 1 1 calc GR
H52A H 0.9547 0.1725 0.7759 0.064 Uiso 1 1 calc GR
C53 C 0.8152(3) 0.3182(3) 0.69036(18) 0.0322(8) Uani 1 1 d .
H53A H 0.7571 0.3365 0.6503 0.048 Uiso 1 1 calc GR
H53B H 0.8761 0.3815 0.6986 0.048 Uiso 1 1 calc GR
H53C H 0.7671 0.3086 0.7306 0.048 Uiso 1 1 calc GR
C54 C 0.7935(4) 0.1063(3) 0.6681(2) 0.0418(10) Uani 1 1 d .
H54A H 0.7298 0.1231 0.6302 0.063 Uiso 1 1 calc GR
H54B H 0.7515 0.0949 0.7104 0.063 Uiso 1 1 calc GR
H54C H 0.8397 0.0359 0.6577 0.063 Uiso 1 1 calc GR

loop_
_atom_site_aniso_label
_atom_site_aniso_U_11
_atom_site_aniso_U_22
_atom_site_aniso_U_33
_atom_site_aniso_U_23
_atom_site_aniso_U_13
_atom_site_aniso_U_12
P1 0.0142(4) 0.0153(4) 0.0177(4) 0.0005(3) 0.0012(3) -0.0003(3)
F1 0.0375(11) 0.0311(11) 0.0311(11) -0.0131(9) 0.0019(9) -0.0108(9)
F2 0.0318(12) 0.0192(11) 0.103(2) 0.0036(12) -0.0085(12) 0.0090(9)
O1 0.0285(12) 0.0288(13) 0.0183(11) 0.0060(10) -0.0028(9) 0.0007(10)
O2 0.0240(11) 0.0222(11) 0.0140(11) -0.0026(9) 0.0032(8) -0.0012(9)
N1 0.0168(12) 0.0153(12) 0.0163(12) -0.0008(10) -0.0013(10) 0.0011(10)
C1 0.0141(14) 0.0161(15) 0.0210(16) -0.0022(12) -0.0038(12) 0.0006(12)
C2 0.0222(16) 0.0211(16) 0.0246(17) -0.0003(14) -0.0014(13) 0.0040(13)
C3 0.0275(19) 0.0224(18) 0.035(2) 0.0046(15) -0.0097(15) -0.0017(15)
C4 0.0207(17) 0.0142(16) 0.056(2) -0.0062(16) -0.0120(16) 0.0022(13)
C5 0.0202(17) 0.0251(18) 0.056(2) -0.0121(17) 0.0041(16) 0.0051(14)
C6 0.0207(16) 0.0222(17) 0.0322(19) -0.0079(14) 0.0024(13) -0.0017(13)
C7 0.0128(14) 0.0170(15) 0.0189(15) 0.0004(12) 0.0018(11) -0.0005(12)
C8 0.0246(17) 0.0196(17) 0.0323(19) 0.0003(14) -0.0093(14) -0.0027(14)
C9 0.0280(18) 0.0157(16) 0.040(2) -0.0043(15) -0.0039(15) 0.0000(14)
C10 0.0214(16) 0.0250(17) 0.0245(17) -0.0084(14) 0.0047(13) -0.0069(14)
C11 0.0217(16) 0.0314(19) 0.0179(16) -0.0003(14) -0.0023(13) -0.0031(14)
C12 0.0179(14) 0.0202(16) 0.0203(16) 0.0011(13) 0.0008(12) -0.0005(13)
C13 0.0148(14) 0.0134(15) 0.0159(14) -0.0011(11) 0.0008(11) 0.0010(11)
C14 0.0180(15) 0.0133(14) 0.0214(16) -0.0013(12) 0.0005(12) 0.0009(12)
C15 0.0167(14) 0.0157(15) 0.0214(16) 0.0009(12) -0.0009(12) 0.0022(12)
C16 0.0166(14) 0.0165(14) 0.0202(16) -0.0045(13) -0.0006(12) -0.0020(12)
C17 0.0158(15) 0.0234(17) 0.0346(19) -0.0028(14) 0.0014(13) 0.0018(13)
C18 0.0198(16) 0.0308(19) 0.0319(19) -0.0049(15) 0.0089(14) -0.0039(14)
C19 0.0232(16) 0.0266(17) 0.0242(17) -0.0023(14) 0.0064(13) -0.0053(14)
C20 0.0199(15) 0.0177(15) 0.0208(16) -0.0010(13) 0.0017(12) -0.0022(12)
C21 0.0132(13) 0.0168(14) 0.0157(15) -0.0043(12) -0.0003(11) -0.0038(12)
C22 0.0159(14) 0.0131(14) 0.0156(14) -0.0001(11) -0.0003(11) -0.0004(12)
C23 0.0175(15) 0.0200(15) 0.0176(16) -0.0026(13) -0.0015(12) -0.0063(13)
C24 0.0294(17) 0.0313(18) 0.0129(15) -0.0049(13) 0.0070(13) -0.0047(15)
C25 0.039(2) 0.041(2) 0.0281(19) -0.0051(17) 0.0148(16) 0.0065(18)
C26 0.039(2) 0.038(2) 0.031(2) -0.0004(16) 0.0146(16) -0.0092(17)
C27 0.042(2) 0.052(3) 0.0193(18) -0.0139(17) 0.0014(15) -0.0085(19)
P2 0.0149(4) 0.0176(4) 0.0173(4) 0.0002(3) 0.0018(3) 0.0006(3)
F3 0.0521(14) 0.0432(14) 0.0304(12) 0.0164(10) -0.0007(10) 0.0223(11)
F4 0.0292(11) 0.0210(10) 0.0590(14) -0.0027(10) -0.0029(10) -0.0072(9)
O3 0.0263(11) 0.0209(11) 0.0138(11) 0.0005(9) 0.0054(9) 0.0011(10)
O4 0.0261(12) 0.0253(12) 0.0217(11) -0.0064(10) 0.0007(9) -0.0011(10)
N2 0.0169(12) 0.0172(12) 0.0157(12) -0.0014(10) 0.0008(10) -0.0009(11)
C28 0.0131(14) 0.0241(17) 0.0197(16) 0.0002(13) 0.0029(12) 0.0017(13)
C29 0.0267(16) 0.0227(16) 0.0213(17) 0.0015(14) -0.0011(13) 0.0050(14)
C30 0.0361(19) 0.0230(18) 0.0298(19) 0.0035(15) 0.0037(15) 0.0091(15)
C31 0.0298(18) 0.0325(19) 0.0206(17) 0.0098(14) 0.0034(14) 0.0118(15)
C32 0.0262(18) 0.041(2) 0.0215(18) 0.0051(15) -0.0026(14) 0.0037(16)
C33 0.0207(16) 0.0251(17) 0.0217(17) 0.0015(13) 0.0007(13) -0.0016(13)
C34 0.0152(14) 0.0168(15) 0.0170(15) 0.0031(12) -0.0006(11) 0.0001(12)
C35 0.0225(16) 0.0227(17) 0.0294(18) 0.0027(14) 0.0081(13) 0.0002(14)
C36 0.0238(17) 0.0263(18) 0.046(2) 0.0071(17) 0.0120(15) -0.0012(15)
C37 0.0181(15) 0.0160(16) 0.0358(19) 0.0028(14) -0.0081(13) -0.0017(13)
C38 0.0214(17) 0.0255(18) 0.0227(17) -0.0047(14) -0.0030(13) 0.0016(14)
C39 0.0185(15) 0.0282(17) 0.0212(17) 0.0006(14) 0.0020(12) -0.0069(14)
C40 0.0162(14) 0.0160(14) 0.0144(14) 0.0023(12) 0.0012(11) -0.0005(12)
C41 0.0146(13) 0.0149(14) 0.0136(14) -0.0001(12) 0.0003(11) 0.0004(12)
C42 0.0152(14) 0.0168(15) 0.0150(15) 0.0020(12) -0.0019(11) 0.0009(12)
C43 0.0184(15) 0.0197(15) 0.0185(15) -0.0009(13) 0.0012(12) -0.0021(12)
C44 0.0224(16) 0.0253(17) 0.0205(16) -0.0069(14) 0.0047(13) 0.0007(14)
C45 0.0162(15) 0.0327(19) 0.0279(18) -0.0033(15) 0.0079(13) -0.0034(14)
C46 0.0144(14) 0.0229(16) 0.0273(17) -0.0027(14) 0.0017(12) -0.0034(13)
C47 0.0173(14) 0.0188(15) 0.0156(14) -0.0001(12) -0.0019(11) -0.0001(12)
C48 0.0144(14) 0.0158(15) 0.0212(15) -0.0004(12) -0.0006(12) -0.0006(12)
C49 0.0166(15) 0.0149(15) 0.0261(17) 0.0028(13) 0.0009(13) 0.0000(12)
C50 0.0147(14) 0.0210(16) 0.0159(15) 0.0001(12) -0.0012(11) 0.0053(12)
C51 0.0368(19) 0.0274(18) 0.0177(16) 0.0017(14) 0.0121(14) 0.0034(15)
C52 0.053(2) 0.054(3) 0.0215(19) 0.0084(18) 0.0055(17) 0.014(2)
C53 0.0362(19) 0.0312(19) 0.0314(19) -0.0006(16) 0.0162(15) 0.0043(17)
C54 0.059(3) 0.032(2) 0.037(2) -0.0020(17) 0.026(2) -0.0090(19)

loop_
_atom_type_symbol
_atom_type_description
_atom_type_scat_dispersion_real
_atom_type_scat_dispersion_imag
_atom_type_scat_source
C C 0.0033 0.0016 'International Tables Vol C Tables 4.2.6.8 and 6.1.1.4'
H H 0.0000 0.0000 'International Tables Vol C Tables 4.2.6.8 and 6.1.1.4'
F F 0.0171 0.0103 'International Tables Vol C Tables 4.2.6.8 and 6.1.1.4'
N N 0.0061 0.0033 'International Tables Vol C Tables 4.2.6.8 and 6.1.1.4'
O O 0.0106 0.0060 'International Tables Vol C Tables 4.2.6.8 and 6.1.1.4'
P P 0.1023 0.0942 'International Tables Vol C Tables 4.2.6.8 and 6.1.1.4'

loop_
_geom_angle_atom_site_label_1
_geom_angle_atom_site_label_2
_geom_angle_atom_site_label_3
_geom_angle
C1 P1 C13 101.01(13)
C7 P1 C1 103.43(13)
C7 P1 C13 99.25(13)
C23 O2 C24 120.8(2)
C22 N1 C15 97.5(2)
C23 N1 C15 121.7(2)
C23 N1 C22 126.0(2)
C2 C1 P1 124.8(2)
C6 C1 P1 117.0(2)
C6 C1 C2 118.1(3)
C1 C2 H2 119.3
C3 C2 C1 121.4(3)
C3 C2 H2 119.3
C2 C3 H3 121.0
C4 C3 C2 117.9(3)
C4 C3 H3 121.0
F2 C4 C3 118.0(3)
F2 C4 C5 119.2(3)
C5 C4 C3 122.7(3)
C4 C5 H5 120.5
C4 C5 C6 119.0(3)
C6 C5 H5 120.5
C1 C6 H6 119.6
C5 C6 C1 120.7(3)
C5 C6 H6 119.6
C8 C7 P1 117.5(2)
C8 C7 C12 118.1(3)
C12 C7 P1 124.4(2)
C7 C8 H8 119.2
C9 C8 C7 121.6(3)
C9 C8 H8 119.2
C8 C9 H9 121.0
C10 C9 C8 118.0(3)
C10 C9 H9 121.0
F1 C10 C9 118.9(3)
F1 C10 C11 118.5(3)
C9 C10 C11 122.6(3)
C10 C11 H11 120.6
C10 C11 C12 118.9(3)
C12 C11 H11 120.6
C7 C12 H12 119.6
C11 C12 C7 120.8(3)
C11 C12 H12 119.6
P1 C13 H13 109.9
C14 C13 P1 112.09(19)
C14 C13 H13 109.9
C14 C13 C22 102.3(2)
C22 C13 P1 112.54(19)
C22 C13 H13 109.9
C13 C14 H14A 111.3
C13 C14 H14B 111.3
H14A C14 H14B 109.2
C15 C14 C13 102.3(2)
C15 C14 H14A 111.3
C15 C14 H14B 111.3
N1 C15 C14 100.5(2)
N1 C15 H15 115.7
N1 C15 C16 98.7(2)
C14 C15 H15 115.7
C16 C15 C14 108.4(2)
C16 C15 H15 115.7
C17 C16 C15 133.1(3)
C17 C16 C21 120.6(3)
C21 C16 C15 106.2(2)
C16 C17 H17 121.1
C16 C17 C18 117.9(3)
C18 C17 H17 121.1
C17 C18 H18 119.2
C19 C18 C17 121.5(3)
C19 C18 H18 119.2
C18 C19 H19 119.6
C18 C19 C20 120.9(3)
C20 C19 H19 119.6
C19 C20 H20 121.4
C21 C20 C19 117.2(3)
C21 C20 H20 121.4
C16 C21 C22 105.6(3)
C20 C21 C16 122.0(3)
C20 C21 C22 132.4(3)
N1 C22 C13 102.6(2)
N1 C22 C21 98.8(2)
N1 C22 H22 116.2
C13 C22 H22 116.2
C21 C22 C13 104.6(2)
C21 C22 H22 116.2
O1 C23 O2 126.8(3)
O1 C23 N1 123.1(3)
O2 C23 N1 110.0(3)
O2 C24 C25 102.6(3)
O2 C24 C26 110.2(3)
O2 C24 C27 108.9(3)
C25 C24 C26 110.6(3)
C25 C24 C27 111.4(3)
C27 C24 C26 112.6(3)
C24 C25 H25A 109.5
C24 C25 H25B 109.5
C24 C25 H25C 109.5
H25A C25 H25B 109.5
H25A C25 H25C 109.5
H25B C25 H25C 109.5
C24 C26 H26A 109.5
C24 C26 H26B 109.5
C24 C26 H26C 109.5
H26A C26 H26B 109.5
H26A C26 H26C 109.5
H26B C26 H26C 109.5
C24 C27 H27A 109.5
C24 C27 H27B 109.5
C24 C27 H27C 109.5
H27A C27 H27B 109.5
H27A C27 H27C 109.5
H27B C27 H27C 109.5
C28 P2 C40 98.89(13)
C34 P2 C28 103.15(14)
C34 P2 C40 101.66(13)
C50 O3 C51 120.3(2)
C41 N2 C48 97.6(2)
C50 N2 C41 126.2(2)
C50 N2 C48 121.8(2)
C29 C28 P2 117.5(2)
C29 C28 C33 117.9(3)
C33 C28 P2 124.6(3)
C28 C29 H29 118.9
C30 C29 C28 122.2(3)
C30 C29 H29 118.9
C29 C30 H30 121.2
C31 C30 C29 117.5(3)
C31 C30 H30 121.2
F3 C31 C30 118.7(3)
F3 C31 C32 118.2(3)
C30 C31 C32 123.0(3)
C31 C32 H32 120.9
C31 C32 C33 118.3(3)
C33 C32 H32 120.9
C28 C33 H33 119.5
C32 C33 C28 121.0(3)
C32 C33 H33 119.5
C35 C34 P2 116.8(2)
C39 C34 P2 125.2(2)
C39 C34 C35 118.0(3)
C34 C35 H35 119.4
C36 C35 C34 121.3(3)
C36 C35 H35 119.4
C35 C36 H36 120.9
C37 C36 C35 118.2(3)
C37 C36 H36 120.9
F4 C37 C36 118.6(3)
F4 C37 C38 118.7(3)
C38 C37 C36 122.7(3)
C37 C38 H38 120.8
C37 C38 C39 118.4(3)
C39 C38 H38 120.8
C34 C39 H39 119.3
C38 C39 C34 121.4(3)
C38 C39 H39 119.3
P2 C40 H40 110.4
C41 C40 P2 112.63(19)
C41 C40 H40 110.4
C49 C40 P2 110.8(2)
C49 C40 H40 110.4
C49 C40 C41 102.0(2)
N2 C41 C40 102.8(2)
N2 C41 H41 116.1
N2 C41 C42 98.8(2)
C40 C41 H41 116.1
C42 C41 C40 104.5(2)
C42 C41 H41 116.1
C43 C42 C41 132.5(3)
C43 C42 C47 121.9(3)
C47 C42 C41 105.4(2)
C42 C43 H43 121.3
C42 C43 C44 117.4(3)
C44 C43 H43 121.3
C43 C44 H44 119.5
C45 C44 C43 121.0(3)
C45 C44 H44 119.5
C44 C45 H45 119.3
C44 C45 C46 121.3(3)
C46 C45 H45 119.3
C45 C46 H46 121.1
C47 C46 C45 117.8(3)
C47 C46 H46 121.1
C42 C47 C48 106.3(2)
C46 C47 C42 120.5(3)
C46 C47 C48 133.1(3)
N2 C48 C47 98.7(2)
N2 C48 H48 115.9
N2 C48 C49 100.5(2)
C47 C48 H48 115.9
C47 C48 C49 107.6(2)
C49 C48 H48 115.9
C40 C49 H49A 111.2
C40 C49 H49B 111.2
C48 C49 C40 102.7(2)
C48 C49 H49A 111.2
C48 C49 H49B 111.2
H49A C49 H49B 109.1
O3 C50 N2 110.1(3)
O4 C50 O3 127.0(3)
O4 C50 N2 122.8(3)
O3 C51 C52 108.7(3)
O3 C51 C53 110.6(3)
O3 C51 C54 102.1(3)
C52 C51 C53 112.7(3)
C52 C51 C54 111.8(3)
C53 C51 C54 110.4(3)
C51 C52 H52B 109.5
C51 C52 H52C 109.5
C51 C52 H52A 109.5
H52B C52 H52C 109.5
H52B C52 H52A 109.5
H52C C52 H52A 109.5
C51 C53 H53A 109.5
C51 C53 H53B 109.5
C51 C53 H53C 109.5
H53A C53 H53B 109.5
H53A C53 H53C 109.5
H53B C53 H53C 109.5
C51 C54 H54A 109.5
C51 C54 H54B 109.5
C51 C54 H54C 109.5
H54A C54 H54B 109.5
H54A C54 H54C 109.5
H54B C54 H54C 109.5

loop_
_geom_bond_atom_site_label_1
_geom_bond_atom_site_label_2
_geom_bond_distance
P1 C1 1.837(3)
P1 C7 1.835(3)
P1 C13 1.861(3)
F1 C10 1.361(4)
F2 C4 1.358(4)
O1 C23 1.212(4)
O2 C23 1.346(4)
O2 C24 1.481(4)
N1 C15 1.489(4)
N1 C22 1.477(4)
N1 C23 1.371(4)
C1 C2 1.401(4)
C1 C6 1.399(4)
C2 H2 0.9500
C2 C3 1.390(5)
C3 H3 0.9500
C3 C4 1.376(5)
C4 C5 1.368(5)
C5 H5 0.9500
C5 C6 1.385(5)
C6 H6 0.9500
C7 C8 1.398(4)
C7 C12 1.398(4)
C8 H8 0.9500
C8 C9 1.393(5)
C9 H9 0.9500
C9 C10 1.370(5)
C10 C11 1.377(5)
C11 H11 0.9500
C11 C12 1.390(4)
C12 H12 0.9500
C13 H13 1.0000
C13 C14 1.558(4)
C13 C22 1.569(4)
C14 H14A 0.9900
C14 H14B 0.9900
C14 C15 1.555(4)
C15 H15 1.0000
C15 C16 1.509(4)
C16 C17 1.382(4)
C16 C21 1.403(4)
C17 H17 0.9500
C17 C18 1.399(5)
C18 H18 0.9500
C18 C19 1.388(5)
C19 H19 0.9500
C19 C20 1.404(4)
C20 H20 0.9500
C20 C21 1.386(4)
C21 C22 1.515(4)
C22 H22 1.0000
C24 C25 1.514(5)
C24 C26 1.527(5)
C24 C27 1.520(5)
C25 H25A 0.9800
C25 H25B 0.9800
C25 H25C 0.9800
C26 H26A 0.9800
C26 H26B 0.9800
C26 H26C 0.9800
C27 H27A 0.9800
C27 H27B 0.9800
C27 H27C 0.9800
P2 C28 1.836(3)
P2 C34 1.835(3)
P2 C40 1.858(3)
F3 C31 1.364(4)
F4 C37 1.358(4)
O3 C50 1.343(4)
O3 C51 1.489(4)
O4 C50 1.216(4)
N2 C41 1.478(4)
N2 C48 1.491(4)
N2 C50 1.373(4)
C28 C29 1.392(5)
C28 C33 1.397(4)
C29 H29 0.9500
C29 C30 1.386(5)
C30 H30 0.9500
C30 C31 1.372(5)
C31 C32 1.377(5)
C32 H32 0.9500
C32 C33 1.392(5)
C33 H33 0.9500
C34 C35 1.399(4)
C34 C39 1.392(4)
C35 H35 0.9500
C35 C36 1.392(5)
C36 H36 0.9500
C36 C37 1.375(5)
C37 C38 1.370(5)
C38 H38 0.9500
C38 C39 1.391(5)
C39 H39 0.9500
C40 H40 1.0000
C40 C41 1.571(4)
C40 C49 1.561(4)
C41 H41 1.0000
C41 C42 1.518(4)
C42 C43 1.380(4)
C42 C47 1.405(4)
C43 H43 0.9500
C43 C44 1.402(4)
C44 H44 0.9500
C44 C45 1.387(5)
C45 H45 0.9500
C45 C46 1.400(4)
C46 H46 0.9500
C46 C47 1.385(4)
C47 C48 1.513(4)
C48 H48 1.0000
C48 C49 1.556(4)
C49 H49A 0.9900
C49 H49B 0.9900
C51 C52 1.498(5)
C51 C53 1.519(5)
C51 C54 1.520(5)
C52 H52B 0.9800
C52 H52C 0.9800
C52 H52A 0.9800
C53 H53A 0.9800
C53 H53B 0.9800
C53 H53C 0.9800
C54 H54A 0.9800
C54 H54B 0.9800
C54 H54C 0.9800
